data_2005486
loop_
_publ_author_name
'Bell, W.'
'Coupar, P. I.'
'Ferguson, G.'
'Glidewell, C.'

_publ_section_title
;
 Multiple Hydrogen Bonds in Pyridine-2,6-dimethanol and
 Benzene-1,3,5-trimethanol
;
_journal_issue 10
_journal_name_full 'Acta Crystallographica Section C'
_journal_page_first 2520
_journal_page_last 2524
_journal_paper_doi 10.1107/S0108270196006014
_journal_volume 52
_journal_year 1996
_chemical_formula_iupac 'C7 H9 N1 O2'
_chemical_formula_moiety 'C7 H9 N1 O2'
_chemical_formula_sum 'C7 H9 N O2'
_chemical_formula_weight 139.15
_chemical_name_systematic
;
Pyridine-2,5-dimethanol
;
_space_group_IT_number 2
_symmetry_cell_setting triclinic
_symmetry_space_group_name_Hall '-P 1'
_symmetry_space_group_name_H-M 'P -1'
_cell_angle_alpha 80.41(2)
_cell_angle_beta 80.27(2)
_cell_angle_gamma 67.121(10)
_cell_formula_units_Z 2
_cell_length_a 6.8730(10)
_cell_length_b 7.2268(14)
_cell_length_c 7.471(2)
_cell_measurement_reflns_used 25
_cell_measurement_temperature 294(1)
_cell_measurement_theta_max 22.32
_cell_measurement_theta_min 11.74
_cell_volume 334.88(12)
_computing_cell_refinement 'SET4 and CELDIM in CAD-4-PC Software'
_computing_data_collection 'CAD-4-PC Software (Enraf-Nonius, 1992)'
_computing_data_reduction 'DATRD2 in NRCVAX94 (Gabe, Le Page, Charland, Lee & White, 1989)'
_computing_molecular_graphics 'NRCVAX94, PLATON and PLUTON (Spek, 1995b)'
_computing_publication_material 'NRCVAX94, SHELXL93 and WordPerfect (macro PREPCIF)'
_computing_structure_refinement 'NRCVAX94 and SHELXL93 (Sheldrick, 1993)'
_computing_structure_solution 'SHELXS86 (Sheldrick, 1990)'
_diffrn_ambient_temperature 294.0(10)
_diffrn_measurement_device 'Enraf-Nonius CAD-4'
_diffrn_measurement_method \q/2\q
_diffrn_radiation_monochromator graphite
_diffrn_radiation_source 'X-ray tube'
_diffrn_radiation_type MoK\a
_diffrn_radiation_wavelength 0.7107
_diffrn_reflns_av_R_equivalents 0.0
_diffrn_reflns_av_sigmaI/netI 0.0547
_diffrn_reflns_limit_h_max 9
_diffrn_reflns_limit_h_min -8
_diffrn_reflns_limit_k_max 10
_diffrn_reflns_limit_k_min 0
_diffrn_reflns_limit_l_max 10
_diffrn_reflns_limit_l_min -10
_diffrn_reflns_number 1945
_diffrn_reflns_theta_max 30
_diffrn_reflns_theta_min 2
_diffrn_standards_decay_% none
_diffrn_standards_interval_time 60
_diffrn_standards_number 3
_exptl_absorpt_coefficient_mu 0.102
_exptl_absorpt_correction_type none
_exptl_crystal_colour colourless
_exptl_crystal_density_diffrn 1.380
_exptl_crystal_density_method 'not measured'
_exptl_crystal_description needle
_exptl_crystal_F_000 148
_exptl_crystal_size_max 0.40
_exptl_crystal_size_mid 0.26
_exptl_crystal_size_min 0.22
_refine_diff_density_max 0.249
_refine_diff_density_min -0.157
_refine_ls_extinction_method none
_refine_ls_goodness_of_fit_all 0.969
_refine_ls_goodness_of_fit_obs 1.203
_refine_ls_hydrogen_treatment 'H atoms riding (SHELXL93 defaults; C---H 0.93--0.97 and O---H 0.82\%A)'
_refine_ls_matrix_type full
_refine_ls_number_parameters 93
_refine_ls_number_reflns 1945
_refine_ls_number_restraints 0
_refine_ls_restrained_S_all 0.969
_refine_ls_restrained_S_obs 1.203
_refine_ls_R_factor_all 0.1060
_refine_ls_R_factor_obs 0.0483
_refine_ls_shift/esd_max 0.000
_refine_ls_shift/esd_mean 0.000
_refine_ls_structure_factor_coef Fsqd
_refine_ls_weighting_scheme
;
calc w = 1/[\s^2^(F~o~^2^) + (0.0644P)^2^]
where P = (F~o~^2^ + 2F~c~^2^)/3
;
_refine_ls_wR_factor_all 0.1328
_refine_ls_wR_factor_obs 0.1182
_reflns_number_observed 1039
_reflns_number_total 1945
_reflns_observed_criterion >2\s(I)
_cod_data_source_file cf1110.cif
_cod_data_source_block I
_cod_original_cell_volume 334.87(11)
_cod_database_code 2005486

loop_
_symmetry_equiv_pos_as_xyz
'x, y, z'
'-x, -y, -z'

loop_
_atom_site_aniso_label
_atom_site_aniso_U_11
_atom_site_aniso_U_22
_atom_site_aniso_U_33
_atom_site_aniso_U_12
_atom_site_aniso_U_13
_atom_site_aniso_U_23
O2 0.0346(7) 0.0580(8) 0.0520(8) -0.0142(6) 0.0036(6) -0.0159(6)
O6 0.0319(7) 0.0488(8) 0.0497(8) -0.0067(5) -0.0135(5) -0.0115(6)
N1 0.0296(7) 0.0333(7) 0.0335(7) -0.0117(6) -0.0074(5) -0.0028(5)
C2 0.0306(8) 0.0283(8) 0.0348(9) -0.0103(6) -0.0070(7) -0.0035(6)
C3 0.0267(8) 0.0369(9) 0.0452(10) -0.0082(7) -0.0096(7) -0.0049(7)
C4 0.0380(9) 0.0448(10) 0.0391(9) -0.0138(8) -0.0172(7) -0.0002(7)
C5 0.0422(10) 0.0422(10) 0.0301(8) -0.0151(8) -0.0071(7) -0.0029(7)
C6 0.0321(9) 0.0305(8) 0.0367(9) -0.0119(7) -0.0052(7) -0.0030(7)
C21 0.0315(9) 0.0428(10) 0.0370(9) -0.0127(7) -0.0046(7) -0.0055(7)
C61 0.0324(9) 0.0514(11) 0.0416(10) -0.0159(8) -0.0032(7) -0.0062(8)

loop_
_atom_site_label
_atom_site_occupancy
_atom_site_fract_x
_atom_site_fract_y
_atom_site_fract_z
_atom_site_U_iso_or_equiv
_atom_site_thermal_displace_type
_atom_site_calc_flag
_atom_site_refinement_flags
_atom_site_type_symbol
O2 1 -0.3346(2) 0.3650(2) 0.2479(2) 0.0490(4) Uani d . O
O6 1 0.5593(2) -0.1192(2) -0.2209(2) 0.0442(4) Uani d . O
N1 1 0.1688(2) 0.1968(2) -0.0465(2) 0.0317(3) Uani d . N
C2 1 -0.0421(2) 0.2715(2) -0.0013(2) 0.0310(4) Uani d . C
C3 1 -0.1843(3) 0.3383(2) -0.1306(2) 0.0367(4) Uani d . C
C4 1 -0.1060(3) 0.3254(3) -0.3126(2) 0.0401(4) Uani d . C
C5 1 0.1113(3) 0.2469(3) -0.3608(2) 0.0382(4) Uani d . C
C6 1 0.2450(2) 0.1841(2) -0.2243(2) 0.0329(4) Uani d . C
C21 1 -0.1124(3) 0.2776(3) 0.2013(2) 0.0372(4) Uani d . C
C61 1 0.4828(3) 0.0940(3) -0.2669(2) 0.0417(4) Uani d . C
H2 1 -0.3885 0.2836 0.2409 0.073 Uiso calc R H
H6 1 0.6430 -0.1514 -0.1447 0.066 Uiso calc R H
H3 1 -0.3300 0.3909 -0.0953 0.044 Uiso calc R H
H4 1 -0.1984 0.3691 -0.4019 0.048 Uiso calc R H
H5 1 0.1671 0.2363 -0.4828 0.046 Uiso calc R H
H21A 1 -0.0613 0.1406 0.2617 0.045 Uiso calc R H
H21B 1 -0.0460 0.3531 0.2482 0.045 Uiso calc R H
H61A 1 0.5220 0.1252 -0.3960 0.050 Uiso calc R H
H61B 1 0.5479 0.1529 -0.1984 0.050 Uiso calc R H

loop_
_atom_type_symbol
_atom_type_description
_atom_type_scat_dispersion_real
_atom_type_scat_dispersion_imag
_atom_type_scat_source
C C 0.0033 0.0016 'International Tables Vol C Tables 4.2.6.8 and 6.1.1.4'
H H 0.0000 0.0000 'International Tables Vol C Tables 4.2.6.8 and 6.1.1.4'
N N 0.0061 0.0033 'International Tables Vol C Tables 4.2.6.8 and 6.1.1.4'
O O 0.0106 0.0060 'International Tables Vol C Tables 4.2.6.8 and 6.1.1.4'

loop_
_geom_angle_atom_site_label_1
_geom_angle_atom_site_label_2
_geom_angle_atom_site_label_3
_geom_angle
_geom_angle_publ_flag
C2 N1 C6 118.63(13) y
N1 C2 C3 122.47(15) y
N1 C2 C21 114.81(13) ?
C3 C2 C21 122.73(15) ?
C2 C3 C4 118.8(2) y
C3 C4 C5 119.27(15) y
C4 C5 C6 118.9(2) y
N1 C6 C5 121.9(2) y
N1 C6 C61 116.42(14) ?
C5 C6 C61 121.7(2) ?
O2 C21 C2 114.66(14) y
O6 C61 C6 110.56(13) y

loop_
_geom_bond_atom_site_label_1
_geom_bond_atom_site_label_2
_geom_bond_distance
_geom_bond_publ_flag
O2 C21 1.413(2) y
O6 C61 1.423(2) y
N1 C2 1.339(2) y
N1 C6 1.347(2) y
C2 C3 1.385(2) y
C2 C21 1.512(2) y
C3 C4 1.380(2) y
C4 C5 1.382(2) y
C5 C6 1.389(2) y
C6 C61 1.504(2) y

loop_
_geom_torsion_atom_site_label_1
_geom_torsion_atom_site_label_2
_geom_torsion_atom_site_label_3
_geom_torsion_atom_site_label_4
_geom_torsion
_geom_torsion_publ_flag
C6 N1 C2 C3 -0.8(2) ?
C6 N1 C2 C21 179.32(13) ?
N1 C2 C3 C4 0.7(2) ?
C21 C2 C3 C4 -179.42(15) ?
C2 C3 C4 C5 -0.1(2) ?
C3 C4 C5 C6 -0.4(2) ?
C2 N1 C6 C5 0.3(2) ?
C2 N1 C6 C61 -178.45(14) ?
C4 C5 C6 N1 0.3(2) ?
C4 C5 C6 C61 178.97(15) ?
N1 C2 C21 O2 177.22(14) y
C3 C2 C21 O2 -2.6(2) ?
N1 C6 C61 O6 74.7(2) y
C5 C6 C61 O6 -104.0(2) ?

loop_
_cod_related_entry_id
_cod_related_entry_database
_cod_related_entry_code
1 ChemSpider 64119
